data_4079392
loop_
_publ_author_name
'Plois, Markus'
'Wiegand, Thomas'
'Wolf, Robert'

_publ_section_title
;
 Novel Ruthenium(II) Aluminate Anions: Building Blocks of Unique Cage
 Structures
;
_journal_issue 24
_journal_name_full Organometallics
_journal_page_first 8469
_journal_paper_doi 10.1021/om300705x
_journal_volume 31
_journal_year 2012
_chemical_formula_sum 'C48 H104 Al4 Li4 O4 Ru2'
_chemical_formula_weight 1083.13
_chemical_name_systematic
;
 ?
;
_space_group_IT_number 14
_symmetry_cell_setting monoclinic
_symmetry_space_group_name_Hall '-P 2yn'
_symmetry_space_group_name_H-M 'P 1 21/n 1'
_atom_sites_solution_hydrogens geom
_atom_sites_solution_primary direct
_atom_sites_solution_secondary difmap
_audit_creation_date 2012-10-21T13:08:18-00:00
_audit_creation_method 'WinGX routine CIF_UPDATE'
_cell_angle_alpha 90
_cell_angle_beta 105.3340(10)
_cell_angle_gamma 90
_cell_formula_units_Z 2
_cell_length_a 12.5930(12)
_cell_length_b 13.4952(13)
_cell_length_c 18.7452(18)
_cell_measurement_reflns_used 9841
_cell_measurement_temperature 153(2)
_cell_measurement_theta_max 28.44
_cell_measurement_theta_min 4.25
_cell_volume 3072.2(5)
_computing_cell_refinement 'APEX2(Bruker AXS, 2007)'
_computing_data_collection 'APEX2(Bruker AXS, 2007)'
_computing_data_reduction 'SAINT,SADABS (Bruker AXS, 2007 )'
_computing_molecular_graphics
;
        ORTEP3,L.J. Farrugia, J. Appl. Cryst. (1997) 30, 565
;
_computing_structure_refinement 'SHELXL-97 (Sheldrick, 2008)'
_computing_structure_solution
;
        SHELXS-97 , G. M. Sheldrick, Acta Cryst. (2008) A64, 112-122
;
_diffrn_ambient_temperature 153(2)
_diffrn_detector_area_resol_mean 80
_diffrn_measured_fraction_theta_full 0.996
_diffrn_measured_fraction_theta_max 0.996
_diffrn_measurement_device_type 'CCD area detector'
_diffrn_measurement_method 'Omega and Phi scans'
_diffrn_radiation_monochromator graphite
_diffrn_radiation_type MoK\a
_diffrn_radiation_wavelength 0.71073
_diffrn_reflns_av_R_equivalents 0.0548
_diffrn_reflns_av_unetI/netI 0.0517
_diffrn_reflns_limit_h_max 17
_diffrn_reflns_limit_h_min -16
_diffrn_reflns_limit_k_max 18
_diffrn_reflns_limit_k_min -18
_diffrn_reflns_limit_l_max 25
_diffrn_reflns_limit_l_min -25
_diffrn_reflns_number 32360
_diffrn_reflns_theta_full 28.88
_diffrn_reflns_theta_max 28.88
_diffrn_reflns_theta_min 1.76
_exptl_absorpt_coefficient_mu 0.583
_exptl_absorpt_correction_T_max 0.9659
_exptl_absorpt_correction_T_min 0.9603
_exptl_absorpt_correction_type multi-scan
_exptl_crystal_colour colourless
_exptl_crystal_density_diffrn 1.171
_exptl_crystal_density_method 'not measured'
_exptl_crystal_description block
_exptl_crystal_F_000 1152
_exptl_crystal_size_max 0.07
_exptl_crystal_size_mid 0.07
_exptl_crystal_size_min 0.06
_refine_diff_density_max 0.916
_refine_diff_density_min -0.343
_refine_diff_density_rms 0.071
_refine_ls_extinction_method none
_refine_ls_goodness_of_fit_ref 1.043
_refine_ls_hydrogen_treatment mixed
_refine_ls_matrix_type full
_refine_ls_number_parameters 403
_refine_ls_number_reflns 8044
_refine_ls_number_restraints 54
_refine_ls_restrained_S_all 1.05
_refine_ls_R_factor_all 0.0552
_refine_ls_R_factor_gt 0.0367
_refine_ls_shift/su_max 0.004
_refine_ls_shift/su_mean 0.001
_refine_ls_structure_factor_coef Fsqd
_refine_ls_weighting_details 'calc w=1/[\s^2^(Fo^2^)+(0.0499P)^2^+0.0000P] where P=(Fo^2^+2Fc^2^)/3'
_refine_ls_weighting_scheme calc
_refine_ls_wR_factor_gt 0.0943
_refine_ls_wR_factor_ref 0.1026
_reflns_number_gt 6037
_reflns_number_total 8044
_reflns_threshold_expression >2\s(I)
_cod_data_source_file om300705x_si_002.cif
_cod_data_source_block 4
_cod_original_sg_symbol_H-M P2(1)/n
_cod_database_code 4079392

loop_
_symmetry_equiv_pos_as_xyz
'x, y, z'
'-x+1/2, y+1/2, -z+1/2'
'-x, -y, -z'
'x-1/2, -y-1/2, z-1/2'

loop_
_atom_site_label
_atom_site_type_symbol
_atom_site_fract_x
_atom_site_fract_y
_atom_site_fract_z
_atom_site_U_iso_or_equiv
_atom_site_adp_type
_atom_site_occupancy
_atom_site_symmetry_multiplicity
_atom_site_calc_flag
_atom_site_refinement_flags
_atom_site_disorder_assembly
_atom_site_disorder_group
Al2 Al 1.06196(6) 0.78476(6) 0.55304(5) 0.04422(19) Uani 1 1 d . . .
Al1 Al 0.94827(7) 1.00849(6) 0.65456(4) 0.04335(19) Uani 1 1 d . A .
C1 C 0.7704(4) 0.7739(4) 0.5769(3) 0.0430(11) Uani 0.65 1 d PD A 1
C2 C 0.7797(4) 0.7505(4) 0.5052(4) 0.0448(10) Uani 0.65 1 d PD A 1
C3 C 0.7361(4) 0.8338(5) 0.4576(2) 0.0435(10) Uani 0.65 1 d PD A 1
C4 C 0.7013(3) 0.9051(3) 0.5000(3) 0.0377(9) Uani 0.65 1 d PD A 1
C5 C 0.7210(4) 0.8713(4) 0.5749(3) 0.0409(11) Uani 0.65 1 d PD A 1
C6 C 0.7951(4) 0.7092(5) 0.6448(3) 0.0752(17) Uani 0.65 1 d PD A 1
H6A H 0.7284 0.6731 0.6468 0.113 Uiso 0.65 1 calc PR A 1
H6B H 0.8198 0.7506 0.6891 0.113 Uiso 0.65 1 calc PR A 1
H6C H 0.8532 0.6618 0.6427 0.113 Uiso 0.65 1 calc PR A 1
C7 C 0.8114(4) 0.6513(4) 0.4836(4) 0.0768(18) Uani 0.65 1 d PD A 1
H7A H 0.8655 0.6214 0.5255 0.115 Uiso 0.65 1 calc PR A 1
H7B H 0.8438 0.6582 0.4417 0.115 Uiso 0.65 1 calc PR A 1
H7C H 0.746 0.609 0.4693 0.115 Uiso 0.65 1 calc PR A 1
C8 C 0.7224(4) 0.8339(5) 0.3751(3) 0.0691(15) Uani 0.65 1 d PD A 1
H8A H 0.6533 0.8007 0.3503 0.104 Uiso 0.65 1 calc PR A 1
H8B H 0.7843 0.7985 0.3641 0.104 Uiso 0.65 1 calc PR A 1
H8C H 0.7209 0.9023 0.3575 0.104 Uiso 0.65 1 calc PR A 1
C9 C 0.6424(4) 1.0007(4) 0.4697(3) 0.0656(14) Uani 0.65 1 d PD A 1
H9A H 0.6701 1.0247 0.4287 0.098 Uiso 0.65 1 calc PR A 1
H9B H 0.656 1.0508 0.5089 0.098 Uiso 0.65 1 calc PR A 1
H9C H 0.5631 0.9882 0.452 0.098 Uiso 0.65 1 calc PR A 1
C10 C 0.6783(4) 0.9197(5) 0.6337(3) 0.0636(13) Uani 0.65 1 d PD A 1
H10A H 0.6877 0.9917 0.6317 0.095 Uiso 0.65 1 calc PR A 1
H10B H 0.7193 0.895 0.6823 0.095 Uiso 0.65 1 calc PR A 1
H10C H 0.6 0.9041 0.6255 0.095 Uiso 0.65 1 calc PR A 1
C111 C 0.7504(9) 0.8042(8) 0.5892(5) 0.038(2) Uiso 0.35 1 d PD A 2
C201 C 0.7850(8) 0.7399(6) 0.5403(6) 0.041(2) Uiso 0.35 1 d PD A 2
C301 C 0.7621(7) 0.7873(8) 0.4696(5) 0.0358(18) Uiso 0.35 1 d PD A 2
C401 C 0.7137(8) 0.8801(7) 0.4744(5) 0.035(2) Uiso 0.35 1 d PD A 2
C501 C 0.7065(8) 0.8913(7) 0.5482(7) 0.039(3) Uiso 0.35 1 d PD A 2
C601 C 0.7465(9) 0.7834(8) 0.6684(5) 0.072(3) Uiso 0.35 1 d PD A 2
H60A H 0.7658 0.8438 0.6981 0.108 Uiso 0.35 1 calc PR A 2
H60B H 0.799 0.7308 0.6894 0.108 Uiso 0.35 1 calc PR A 2
H60C H 0.6721 0.7624 0.6685 0.108 Uiso 0.35 1 calc PR A 2
C701 C 0.8135(9) 0.6338(7) 0.5597(6) 0.070(3) Uiso 0.35 1 d PD A 2
H70A H 0.7458 0.5956 0.5547 0.106 Uiso 0.35 1 calc PR A 2
H70B H 0.8591 0.6296 0.6108 0.106 Uiso 0.35 1 calc PR A 2
H70C H 0.8543 0.6068 0.5262 0.106 Uiso 0.35 1 calc PR A 2
C801 C 0.7812(8) 0.7406(7) 0.4016(5) 0.062(2) Uiso 0.35 1 d PD A 2
H80A H 0.7192 0.6972 0.3788 0.093 Uiso 0.35 1 calc PR A 2
H80B H 0.8493 0.7017 0.415 0.093 Uiso 0.35 1 calc PR A 2
H80C H 0.7877 0.7925 0.3664 0.093 Uiso 0.35 1 calc PR A 2
C901 C 0.6637(8) 0.9496(7) 0.4112(5) 0.060(2) Uiso 0.35 1 d PD A 2
H90A H 0.7145 0.9575 0.38 0.09 Uiso 0.35 1 calc PR A 2
H90B H 0.6503 1.0143 0.4309 0.09 Uiso 0.35 1 calc PR A 2
H90C H 0.5939 0.922 0.3816 0.09 Uiso 0.35 1 calc PR A 2
C101 C 0.6520(9) 0.9760(8) 0.5773(6) 0.074(3) Uiso 0.35 1 d PD A 2
H10D H 0.5727 0.9635 0.5669 0.111 Uiso 0.35 1 calc PR A 2
H10E H 0.6645 1.0378 0.5533 0.111 Uiso 0.35 1 calc PR A 2
H10F H 0.6835 0.9819 0.6309 0.111 Uiso 0.35 1 calc PR A 2
C11 C 0.9609(3) 0.9641(2) 0.75849(16) 0.0552(7) Uani 1 1 d D . .
H11 H 0.934 0.8942 0.7571 0.066 Uiso 0.54 1 calc PR B 1
H11A H 0.8904 0.9303 0.7589 0.066 Uiso 0.46 1 calc PR B 2
C12 C 1.0775(6) 0.9673(8) 0.8039(4) 0.093(3) Uani 0.54 1 d PD C 1
H12A H 1.1069 1.0343 0.8026 0.139 Uiso 0.54 1 calc PR C 1
H12B H 1.1215 0.9202 0.7839 0.139 Uiso 0.54 1 calc PR C 1
H12C H 1.0809 0.9494 0.8552 0.139 Uiso 0.54 1 calc PR C 1
C13 C 0.8894(7) 1.0304(5) 0.7970(4) 0.077(2) Uani 0.54 1 d PD C 1
H13A H 0.9041 1.0117 0.8493 0.116 Uiso 0.54 1 calc PR C 1
H13B H 0.8112 1.0204 0.7725 0.116 Uiso 0.54 1 calc PR C 1
H13C H 0.9085 1.1002 0.7933 0.116 Uiso 0.54 1 calc PR C 1
C121 C 1.0550(8) 0.8867(7) 0.7825(6) 0.085(3) Uiso 0.46 1 d PD C 2
H12D H 1.125 0.917 0.7809 0.127 Uiso 0.46 1 calc PR C 2
H12E H 1.0395 0.8298 0.7488 0.127 Uiso 0.46 1 calc PR C 2
H12F H 1.0597 0.8644 0.833 0.127 Uiso 0.46 1 calc PR C 2
C131 C 0.9782(9) 1.0467(7) 0.8138(5) 0.086(3) Uiso 0.46 1 d PD C 2
H13D H 0.9904 1.0191 0.8637 0.13 Uiso 0.46 1 calc PR C 2
H13E H 0.913 1.0895 0.803 0.13 Uiso 0.46 1 calc PR C 2
H13F H 1.0427 1.0857 0.811 0.13 Uiso 0.46 1 calc PR C 2
C14 C 1.1002(3) 0.6715(2) 0.6226(2) 0.0690(10) Uani 1 1 d D . .
H14 H 1.0391 0.6597 0.6464 0.083 Uiso 0.68 1 calc PR D 1
H14A H 1.0354 0.6258 0.6092 0.083 Uiso 0.32 1 calc PR D 2
C15 C 1.2050(5) 0.6927(4) 0.6811(3) 0.0817(17) Uani 0.68 1 d P E 1
H15A H 1.2204 0.6382 0.7169 0.122 Uiso 0.68 1 calc PR E 1
H15B H 1.1968 0.7545 0.7067 0.122 Uiso 0.68 1 calc PR E 1
H15C H 1.2659 0.6994 0.6581 0.122 Uiso 0.68 1 calc PR E 1
C16 C 1.1219(5) 0.5752(3) 0.5829(3) 0.0662(14) Uani 0.68 1 d PD E 1
H16A H 1.1799 0.5876 0.558 0.099 Uiso 0.68 1 calc PR E 1
H16B H 1.0542 0.5553 0.5464 0.099 Uiso 0.68 1 calc PR E 1
H16C H 1.1453 0.5223 0.6195 0.099 Uiso 0.68 1 calc PR E 1
C151 C 1.1078(14) 0.7135(12) 0.7135(8) 0.106(5) Uiso 0.32 1 d P E 2
H15D H 1.1088 0.6564 0.7459 0.159 Uiso 0.32 1 calc PR E 2
H15E H 1.0436 0.7549 0.7127 0.159 Uiso 0.32 1 calc PR E 2
H15F H 1.1752 0.7524 0.7321 0.159 Uiso 0.32 1 calc PR E 2
C161 C 1.1956(18) 0.6097(18) 0.6282(17) 0.179(11) Uiso 0.32 1 d PD E 2
H16D H 1.1784 0.559 0.5893 0.269 Uiso 0.32 1 calc PR E 2
H16E H 1.216 0.5775 0.6767 0.269 Uiso 0.32 1 calc PR E 2
H16F H 1.257 0.6505 0.6222 0.269 Uiso 0.32 1 calc PR E 2
C17 C 1.0138(11) 1.2931(11) 0.7367(8) 0.040(2) Uiso 0.34 1 d P C 1
H17A H 1.0715 1.2588 0.7191 0.048 Uiso 0.34 1 calc PR C 1
H17B H 0.9883 1.248 0.7704 0.048 Uiso 0.34 1 calc PR C 1
C18 C 1.0552(13) 1.3784(11) 0.7731(9) 0.087(4) Uiso 0.34 1 d P C 1
H18A H 1.1352 1.382 0.7773 0.104 Uiso 0.34 1 calc PR C 1
H18B H 1.0455 1.3763 0.8238 0.104 Uiso 0.34 1 calc PR C 1
C171 C 1.0417(7) 1.2991(9) 0.7292(7) 0.102(3) Uani 0.66 1 d P C 2
H17C H 1.0348 1.2638 0.774 0.123 Uiso 0.66 1 calc PR C 2
H17D H 1.0839 1.2563 0.7036 0.123 Uiso 0.66 1 calc PR C 2
C181 C 1.0984(6) 1.3882(4) 0.7496(4) 0.0750(16) Uani 0.66 1 d P C 2
H18C H 1.1488 1.4023 0.7183 0.09 Uiso 0.66 1 calc PR C 2
H18D H 1.1412 1.387 0.8022 0.09 Uiso 0.66 1 calc PR C 2
C19 C 1.0027(4) 1.4658(3) 0.7362(2) 0.0944(14) Uani 1 1 d . . .
H19A H 1.0555 1.5084 0.7196 0.113 Uiso 0.34 1 calc PR C 1
H19B H 0.9675 1.5048 0.7685 0.113 Uiso 0.34 1 calc PR C 1
H19C H 0.9739 1.4717 0.7803 0.113 Uiso 0.66 1 d PR C 2
H19D H 1.0272 1.5319 0.7239 0.113 Uiso 0.66 1 d PR C 2
C20 C 0.9191(4) 1.4223(3) 0.6723(2) 0.0830(12) Uani 1 1 d . C .
H20A H 0.8442 1.4434 0.6731 0.1 Uiso 1 1 calc R . .
H20B H 0.9327 1.4444 0.6251 0.1 Uiso 1 1 calc R . .
C21 C 0.6439(4) 1.2629(4) 0.6142(3) 0.1039(16) Uani 1 1 d D . .
H21A H 0.6566 1.3209 0.6477 0.125 Uiso 0.58 1 calc PR F 1
H21B H 0.6596 1.2019 0.6445 0.125 Uiso 0.58 1 calc PR F 1
H21C H 0.6661 1.3116 0.6549 0.125 Uiso 0.42 1 d PR F 2
H21D H 0.6413 1.1957 0.6348 0.125 Uiso 0.42 1 d PR F 2
C22 C 0.5326(6) 1.2622(13) 0.5690(7) 0.156(7) Uani 0.58 1 d PDU G 1
H22A H 0.4823 1.2928 0.5953 0.187 Uiso 0.58 1 calc PR G 1
H22B H 0.5076 1.1937 0.5547 0.187 Uiso 0.58 1 calc PR G 1
C23 C 0.5369(6) 1.3195(11) 0.5054(7) 0.142(5) Uani 0.58 1 d PD G 1
H23A H 0.5317 1.3912 0.515 0.17 Uiso 0.58 1 calc PR G 1
H23B H 0.4764 1.3008 0.4619 0.17 Uiso 0.58 1 calc PR G 1
C221 C 0.5386(18) 1.283(3) 0.5585(9) 0.25(2) Uiso 0.42 1 d PD G 2
H22C H 0.4815 1.2409 0.5706 0.3 Uiso 0.42 1 calc PR G 2
H22D H 0.5183 1.3529 0.565 0.3 Uiso 0.42 1 calc PR G 2
C231 C 0.5320(9) 1.2689(11) 0.4804(8) 0.095(4) Uiso 0.42 1 d PD G 2
H23C H 0.515 1.1999 0.4633 0.115 Uiso 0.42 1 calc PR G 2
H23D H 0.4818 1.3161 0.4474 0.115 Uiso 0.42 1 calc PR G 2
C24 C 0.6464(3) 1.2942(5) 0.4933(3) 0.1128(18) Uani 1 1 d D . .
H24A H 0.6401 1.238 0.4585 0.135 Uiso 0.58 1 calc PR G 1
H24B H 0.6781 1.3519 0.4736 0.135 Uiso 0.58 1 calc PR G 1
H24C H 0.6777 1.2624 0.4558 0.135 Uiso 0.42 1 d PR G 2
H24D H 0.6508 1.3669 0.4873 0.135 Uiso 0.42 1 d PR G 2
Li1 Li 1.0916(4) 0.9892(3) 0.5660(2) 0.0431(10) Uani 1 1 d . . .
Li2 Li 0.8635(5) 1.2292(4) 0.5977(3) 0.0589(13) Uani 1 1 d . . .
O1 O 0.9289(2) 1.31798(16) 0.67887(13) 0.0727(7) Uani 1 1 d . C .
O2 O 0.71224(19) 1.2680(2) 0.56526(14) 0.0759(7) Uani 1 1 d . C .
Ru1 Ru 0.882237(14) 0.882628(13) 0.547340(10) 0.03146(7) Uani 1 1 d . A .
H1 H 0.904(2) 0.998(2) 0.5426(14) 0.045(8) Uiso 1 1 d . . .
H2 H 0.980(3) 0.874(2) 0.6240(17) 0.061(9) Uiso 1 1 d . . .
H3 H 0.958(3) 0.880(2) 0.4982(18) 0.059(9) Uiso 1 1 d . . .
H4 H 1.073(2) 1.051(2) 0.6495(15) 0.045(7) Uiso 1 1 d . . .
H5 H 0.864(3) 1.105(2) 0.637(2) 0.076(11) Uiso 1 1 d . . .
H6 H 1.168(2) 0.851(2) 0.5719(16) 0.051(8) Uiso 1 1 d . . .
H7 H 1.062(2) 0.743(2) 0.4765(16) 0.053(8) Uiso 1 1 d . . .

loop_
_atom_site_aniso_label
_atom_site_aniso_U_11
_atom_site_aniso_U_22
_atom_site_aniso_U_33
_atom_site_aniso_U_23
_atom_site_aniso_U_13
_atom_site_aniso_U_12
Al2 0.0336(4) 0.0357(4) 0.0620(5) 0.0047(4) 0.0103(4) 0.0068(3)
Al1 0.0511(5) 0.0406(4) 0.0391(4) -0.0038(3) 0.0132(3) -0.0018(3)
C1 0.034(2) 0.041(3) 0.057(3) 0.009(2) 0.017(2) 0.001(2)
C2 0.036(2) 0.043(2) 0.057(3) -0.010(2) 0.014(2) -0.0090(18)
C3 0.034(2) 0.049(3) 0.045(2) -0.002(2) 0.0066(18) -0.003(2)
C4 0.0271(19) 0.046(2) 0.038(3) 0.004(2) 0.0061(17) 0.0033(16)
C5 0.029(2) 0.057(3) 0.039(3) 0.000(2) 0.0126(19) 0.0008(19)
C6 0.055(3) 0.086(4) 0.085(4) 0.047(3) 0.020(3) -0.010(3)
C7 0.052(3) 0.047(3) 0.131(5) -0.036(3) 0.023(3) -0.011(2)
C8 0.049(3) 0.109(5) 0.045(3) -0.020(3) 0.004(2) -0.024(3)
C9 0.035(2) 0.067(3) 0.092(4) 0.025(3) 0.012(2) 0.019(2)
C10 0.046(3) 0.088(4) 0.066(3) -0.013(3) 0.030(2) 0.002(3)
C11 0.0654(19) 0.0559(17) 0.0468(16) -0.0018(14) 0.0191(14) -0.0024(15)
C12 0.070(4) 0.144(8) 0.056(4) 0.041(5) 0.003(3) -0.013(5)
C13 0.117(6) 0.075(4) 0.050(3) -0.008(3) 0.041(4) -0.004(4)
C14 0.067(2) 0.0433(17) 0.091(3) 0.0152(17) 0.0116(19) 0.0114(15)
C15 0.104(5) 0.071(3) 0.058(3) 0.013(3) -0.001(3) 0.019(3)
C16 0.063(3) 0.038(2) 0.101(4) 0.008(2) 0.027(3) 0.012(2)
C171 0.065(6) 0.092(6) 0.136(8) -0.036(5) 0.001(5) 0.009(5)
C181 0.087(4) 0.063(4) 0.072(4) -0.011(3) 0.018(3) -0.014(3)
C19 0.152(4) 0.057(2) 0.074(3) -0.009(2) 0.029(3) -0.007(3)
C20 0.103(3) 0.0481(19) 0.093(3) 0.0033(19) 0.019(2) 0.005(2)
C21 0.113(4) 0.096(3) 0.130(4) -0.007(3) 0.080(4) 0.007(3)
C22 0.036(4) 0.203(14) 0.244(16) -0.093(11) 0.064(7) -0.048(6)
C23 0.041(4) 0.187(14) 0.168(12) -0.004(11) -0.025(6) 0.029(6)
C24 0.060(3) 0.162(5) 0.110(4) 0.034(4) 0.010(2) 0.027(3)
Li1 0.038(2) 0.041(2) 0.047(2) 0.0054(19) 0.0056(19) 0.0011(18)
Li2 0.059(3) 0.057(3) 0.060(3) -0.006(2) 0.013(2) 0.014(2)
O1 0.0906(18) 0.0477(12) 0.0693(15) -0.0092(11) 0.0026(13) 0.0085(12)
O2 0.0520(13) 0.106(2) 0.0758(16) 0.0056(14) 0.0268(12) 0.0219(13)
Ru1 0.02813(10) 0.03051(10) 0.03552(11) 0.00069(8) 0.00803(7) 0.00171(8)

loop_
_atom_type_symbol
_atom_type_description
_atom_type_scat_dispersion_real
_atom_type_scat_dispersion_imag
_atom_type_scat_source
C C 0.0033 0.0016 'International Tables Vol C Tables 4.2.6.8 and 6.1.1.4'
H H 0 0 'International Tables Vol C Tables 4.2.6.8 and 6.1.1.4'
Li Li -0.0003 0.0001 'International Tables Vol C Tables 4.2.6.8 and 6.1.1.4'
O O 0.0106 0.006 'International Tables Vol C Tables 4.2.6.8 and 6.1.1.4'
Al Al 0.0645 0.0514 'International Tables Vol C Tables 4.2.6.8 and 6.1.1.4'
Ru Ru -1.2594 0.8363 'International Tables Vol C Tables 4.2.6.8 and 6.1.1.4'

loop_
_geom_angle_atom_site_label_1
_geom_angle_atom_site_label_2
_geom_angle_atom_site_label_3
_geom_angle
_geom_angle_site_symmetry_1
_geom_angle_site_symmetry_3
C14 Al2 Ru1 118.45(12) . .
C14 Al2 Li1 134.60(15) . .
Ru1 Al2 Li1 66.13(9) . .
C14 Al2 Li2 117.15(15) . 3_776
Ru1 Al2 Li2 116.62(10) . 3_776
Li1 Al2 Li2 94.08(14) . 3_776
C14 Al2 H3 151.2(10) . .
Ru1 Al2 H3 34.5(10) . .
Li1 Al2 H3 56.2(9) . .
Li2 Al2 H3 83.5(10) 3_776 .
C14 Al2 H6 104.2(11) . .
Ru1 Al2 H6 113.7(11) . .
Li1 Al2 H6 48.0(11) . .
Li2 Al2 H6 78.6(11) 3_776 .
H3 Al2 H6 99.3(14) . .
C14 Al2 H7 105.6(11) . .
Ru1 Al2 H7 111.2(11) . .
Li1 Al2 H7 114.3(11) . .
Li2 Al2 H7 24.3(11) 3_776 .
H3 Al2 H7 85.1(14) . .
H6 Al2 H7 102.2(15) . .
C11 Al1 Ru1 118.95(10) . .
C11 Al1 Li1 131.15(13) . .
Ru1 Al1 Li1 66.44(9) . .
C11 Al1 Li2 121.87(13) . .
Ru1 Al1 Li2 109.63(10) . .
Li1 Al1 Li2 95.71(14) . .
C11 Al1 H1 156.0(8) . .
Ru1 Al1 H1 37.6(8) . .
Li1 Al1 H1 54.3(8) . .
Li2 Al1 H1 75.5(8) . .
C11 Al1 H2 92.1(9) . .
Ru1 Al1 H2 38.9(9) . .
Li1 Al1 H2 61.8(9) . .
Li2 Al1 H2 145.3(9) . .
H1 Al1 H2 69.8(12) . .
C11 Al1 H4 108.5(9) . .
Ru1 Al1 H4 106.7(9) . .
Li1 Al1 H4 40.3(9) . .
Li2 Al1 H4 84.5(9) . .
H1 Al1 H4 88.3(12) . .
H2 Al1 H4 91.8(13) . .
C11 Al1 H5 108.0(13) . .
Ru1 Al1 H5 107.9(12) . .
Li1 Al1 H5 116.1(13) . .
Li2 Al1 H5 22.4(13) . .
H1 Al1 H5 82.4(15) . .
H2 Al1 H5 146.5(16) . .
H4 Al1 H5 106.1(15) . .
C2 C1 C5 108.7(4) . .
C2 C1 C6 128.5(6) . .
C5 C1 C6 122.6(6) . .
C2 C1 Ru1 72.0(2) . .
C5 C1 Ru1 71.9(2) . .
C6 C1 Ru1 126.5(3) . .
C1 C2 C3 107.4(4) . .
C1 C2 C7 123.9(7) . .
C3 C2 C7 128.1(7) . .
C1 C2 Ru1 70.7(2) . .
C3 C2 Ru1 71.7(2) . .
C7 C2 Ru1 130.4(3) . .
C4 C3 C2 108.0(4) . .
C4 C3 C8 128.1(6) . .
C2 C3 C8 123.6(6) . .
C4 C3 Ru1 71.8(2) . .
C2 C3 Ru1 70.3(2) . .
C8 C3 Ru1 128.1(3) . .
C3 C4 C5 109.9(4) . .
C3 C4 C9 124.7(6) . .
C5 C4 C9 125.2(6) . .
C3 C4 Ru1 72.0(2) . .
C5 C4 Ru1 71.0(2) . .
C9 C4 Ru1 127.5(3) . .
C4 C5 C1 106.0(4) . .
C4 C5 C10 125.4(6) . .
C1 C5 C10 127.6(6) . .
C4 C5 Ru1 71.6(2) . .
C1 C5 Ru1 69.9(2) . .
C10 C5 Ru1 131.8(3) . .
C201 C111 C501 107.4(8) . .
C201 C111 C601 127.8(10) . .
C501 C111 C601 124.5(10) . .
C201 C111 Ru1 71.6(6) . .
C501 C111 Ru1 69.3(6) . .
C601 C111 Ru1 129.4(7) . .
C111 C201 C301 107.7(8) . .
C111 C201 C701 121.8(10) . .
C301 C201 C701 128.9(10) . .
C111 C201 Ru1 72.2(6) . .
C301 C201 Ru1 69.4(5) . .
C701 C201 Ru1 135.0(7) . .
C401 C301 C201 108.8(7) . .
C401 C301 C801 126.8(10) . .
C201 C301 C801 124.2(10) . .
C401 C301 Ru1 70.9(5) . .
C201 C301 Ru1 73.4(5) . .
C801 C301 Ru1 124.7(6) . .
C301 C401 C501 107.4(7) . .
C301 C401 C901 126.8(10) . .
C501 C401 C901 125.3(10) . .
C301 C401 Ru1 72.0(5) . .
C501 C401 Ru1 72.1(5) . .
C901 C401 Ru1 127.6(6) . .
C401 C501 C111 108.7(7) . .
C401 C501 C101 126.0(10) . .
C111 C501 C101 125.1(10) . .
C401 C501 Ru1 70.5(5) . .
C111 C501 Ru1 73.5(6) . .
C101 C501 Ru1 126.3(7) . .
C111 C601 H60A 109.5 . .
C111 C601 H60B 109.5 . .
H60A C601 H60B 109.5 . .
C111 C601 H60C 109.5 . .
H60A C601 H60C 109.5 . .
H60B C601 H60C 109.5 . .
C201 C701 H70A 109.5 . .
C201 C701 H70B 109.5 . .
H70A C701 H70B 109.5 . .
C201 C701 H70C 109.5 . .
H70A C701 H70C 109.5 . .
H70B C701 H70C 109.5 . .
C301 C801 H80A 109.5 . .
C301 C801 H80B 109.5 . .
H80A C801 H80B 109.5 . .
C301 C801 H80C 109.5 . .
H80A C801 H80C 109.5 . .
H80B C801 H80C 109.5 . .
C401 C901 H90A 109.5 . .
C401 C901 H90B 109.5 . .
H90A C901 H90B 109.5 . .
C401 C901 H90C 109.5 . .
H90A C901 H90C 109.5 . .
H90B C901 H90C 109.5 . .
C501 C101 H10D 109.5 . .
C501 C101 H10E 109.5 . .
H10D C101 H10E 109.5 . .
C501 C101 H10F 109.5 . .
H10D C101 H10F 109.5 . .
H10E C101 H10F 109.5 . .
C12 C11 C131 69.0(6) . .
C12 C11 C121 45.0(5) . .
C131 C11 C121 109.8(6) . .
C12 C11 C13 108.5(5) . .
C131 C11 C13 41.9(4) . .
C121 C11 C13 137.2(5) . .
C12 C11 Al1 111.1(3) . .
C131 C11 Al1 114.2(4) . .
C121 C11 Al1 110.0(4) . .
C13 C11 Al1 111.6(3) . .
C12 C11 H11 108.5 . .
C131 C11 H11 134.9 . .
C121 C11 H11 66.5 . .
C13 C11 H11 108.5 . .
Al1 C11 H11 108.5 . .
C12 C11 H11A 138.7 . .
C131 C11 H11A 107.5 . .
C121 C11 H11A 107.5 . .
C13 C11 H11A 68.8 . .
Al1 C11 H11A 107.5 . .
H11 C11 H11A 43.5 . .
C11 C12 H12A 109.5 . .
C11 C12 H12B 109.5 . .
C11 C12 H12C 109.5 . .
C11 C13 H13A 109.5 . .
C11 C13 H13B 109.5 . .
C11 C13 H13C 109.5 . .
C11 C121 H12D 109.5 . .
C11 C121 H12E 109.5 . .
H12D C121 H12E 109.5 . .
C11 C121 H12F 109.5 . .
H12D C121 H12F 109.5 . .
H12E C121 H12F 109.5 . .
C11 C131 H13D 109.5 . .
C11 C131 H13E 109.5 . .
H13D C131 H13E 109.5 . .
C11 C131 H13F 109.5 . .
H13D C131 H13F 109.5 . .
H13E C131 H13F 109.5 . .
C161 C14 C15 60.3(12) . .
C161 C14 C16 45.9(11) . .
C15 C14 C16 106.1(4) . .
C161 C14 C151 106.4(13) . .
C15 C14 C151 54.8(6) . .
C16 C14 C151 138.9(6) . .
C161 C14 Al2 123.1(12) . .
C15 C14 Al2 110.3(3) . .
C16 C14 Al2 111.9(3) . .
C151 C14 Al2 109.1(6) . .
C161 C14 H14 126.9 . .
C15 C14 H14 109.5 . .
C16 C14 H14 109.5 . .
C151 C14 H14 58.2 . .
Al2 C14 H14 109.5 . .
C161 C14 H14A 105.7 . .
C15 C14 H14A 143.1 . .
C16 C14 H14A 66.5 . .
C151 C14 H14A 105.7 . .
Al2 C14 H14A 105.7 . .
H14 C14 H14A 48.7 . .
C14 C15 H15A 109.5 . .
C14 C15 H15B 109.5 . .
C14 C15 H15C 109.5 . .
C14 C16 H16A 109.5 . .
C14 C16 H16B 109.5 . .
C14 C16 H16C 109.5 . .
C14 C151 H15D 109.5 . .
C14 C151 H15E 109.5 . .
H15D C151 H15E 109.5 . .
C14 C151 H15F 109.5 . .
H15D C151 H15F 109.5 . .
H15E C151 H15F 109.5 . .
C14 C161 H16D 109.5 . .
C14 C161 H16E 109.5 . .
H16D C161 H16E 109.5 . .
C14 C161 H16F 109.5 . .
H16D C161 H16F 109.5 . .
H16E C161 H16F 109.5 . .
O1 C17 C18 108.0(12) . .
O1 C17 H17A 110.1 . .
C18 C17 H17A 110.1 . .
O1 C17 H17B 110.1 . .
C18 C17 H17B 110.1 . .
H17A C17 H17B 108.4 . .
C17 C18 C19 112.6(12) . .
C17 C18 H18A 109.1 . .
C19 C18 H18A 109.1 . .
C17 C18 H18B 109.1 . .
C19 C18 H18B 109.1 . .
H18A C18 H18B 107.8 . .
C181 C171 O1 110.8(8) . .
C181 C171 H17C 109.5 . .
O1 C171 H17C 109.5 . .
C181 C171 H17D 109.5 . .
O1 C171 H17D 109.5 . .
H17C C171 H17D 108.1 . .
C171 C181 C19 102.4(6) . .
C171 C181 H18C 111.3 . .
C19 C181 H18C 111.3 . .
C171 C181 H18D 111.3 . .
C19 C181 H18D 111.3 . .
H18C C181 H18D 109.2 . .
C18 C19 C20 101.6(7) . .
C18 C19 C181 30.3(6) . .
C20 C19 C181 102.4(4) . .
C18 C19 H19A 111.5 . .
C20 C19 H19A 111.5 . .
C181 C19 H19A 83.5 . .
C18 C19 H19B 111.5 . .
C20 C19 H19B 111.5 . .
C181 C19 H19B 135 . .
H19A C19 H19B 109.3 . .
C18 C19 H19C 83.5 . .
C20 C19 H19C 111.5 . .
C181 C19 H19C 110.8 . .
H19A C19 H19C 130 . .
H19B C19 H19C 29 . .
C18 C19 H19D 136 . .
C20 C19 H19D 111.4 . .
C181 C19 H19D 111.4 . .
H19A C19 H19D 29.2 . .
H19B C19 H19D 83.2 . .
H19C C19 H19D 109.2 . .
O1 C20 C19 107.1(3) . .
O1 C20 H20A 110.3 . .
C19 C20 H20A 110.3 . .
O1 C20 H20B 110.3 . .
C19 C20 H20B 110.3 . .
H20A C20 H20B 108.5 . .
O2 C21 C22 106.6(6) . .
O2 C21 C221 96.8(11) . .
C22 C21 C221 14(2) . .
O2 C21 H21A 110.4 . .
C22 C21 H21A 110.4 . .
C221 C21 H21A 105.4 . .
O2 C21 H21B 110.4 . .
C22 C21 H21B 110.4 . .
C221 C21 H21B 124.4 . .
H21A C21 H21B 108.6 . .
O2 C21 H21C 111.8 . .
C22 C21 H21C 119.5 . .
C221 C21 H21C 116 . .
H21A C21 H21C 11.6 . .
H21B C21 H21C 97.8 . .
O2 C21 H21D 112.7 . .
C22 C21 H21D 95.5 . .
C221 C21 H21D 109.2 . .
H21A C21 H21D 119.6 . .
H21B C21 H21D 15.5 . .
H21C C21 H21D 109.8 . .
C21 C22 C23 104.0(7) . .
C21 C22 H22A 111 . .
C23 C22 H22A 111 . .
C21 C22 H22B 111 . .
C23 C22 H22B 111 . .
H22A C22 H22B 109 . .
C22 C23 C24 104.0(7) . .
C22 C23 H23A 111 . .
C24 C23 H23A 111 . .
C22 C23 H23B 111 . .
C24 C23 H23B 111 . .
H23A C23 H23B 109 . .
C231 C221 C21 119.1(17) . .
C231 C221 H22C 107.5 . .
C21 C221 H22C 107.5 . .
C231 C221 H22D 107.5 . .
C21 C221 H22D 107.5 . .
H22C C221 H22D 107 . .
C24 C231 C221 90.6(14) . .
C24 C231 H23C 113.5 . .
C221 C231 H23C 113.5 . .
C24 C231 H23D 113.5 . .
C221 C231 H23D 113.5 . .
H23C C231 H23D 110.8 . .
O2 C24 C231 114.0(7) . .
O2 C24 C23 104.0(5) . .
C231 C24 C23 32.4(7) . .
O2 C24 H24A 111 . .
C231 C24 H24A 78.7 . .
C23 C24 H24A 111 . .
O2 C24 H24B 111 . .
C231 C24 H24B 127.5 . .
C23 C24 H24B 111 . .
H24A C24 H24B 109 . .
O2 C24 H24C 108.8 . .
C231 C24 H24C 110.3 . .
C23 C24 H24C 139.7 . .
H24A C24 H24C 34.6 . .
H24B C24 H24C 78.4 . .
O2 C24 H24D 108.5 . .
C231 C24 H24D 107.4 . .
C23 C24 H24D 82.7 . .
H24A C24 H24D 132.9 . .
H24B C24 H24D 30.6 . .
H24C C24 H24D 107.7 . .
Al1 Li1 Al2 92.97(14) . .
Al1 Li1 Ru1 128.13(16) . 3_776
Al2 Li1 Ru1 125.46(17) . 3_776
Al1 Li1 Li1 90.3(2) . 3_776
Al2 Li1 Li1 88.1(2) . 3_776
Ru1 Li1 Li1 61.60(15) 3_776 3_776
Al1 Li1 Ru1 53.94(8) . .
Al2 Li1 Ru1 53.86(8) . .
Ru1 Li1 Ru1 119.26(15) 3_776 .
Li1 Li1 Ru1 57.66(15) 3_776 .
Al1 Li1 H1 46.1(6) . .
Al2 Li1 H1 85.7(7) . .
Ru1 Li1 H1 98.3(7) 3_776 .
Li1 Li1 H1 44.6(6) 3_776 .
Ru1 Li1 H1 32.3(7) . .
Al1 Li1 H4 36.8(8) . .
Al2 Li1 H4 118.5(9) . .
Ru1 Li1 H4 115.5(9) 3_776 .
Li1 Li1 H4 115.4(9) 3_776 .
Ru1 Li1 H4 90.7(9) . .
H1 Li1 H4 77.6(11) . .
Al1 Li1 H6 114.5(8) . .
Al2 Li1 H6 33.7(8) . .
Ru1 Li1 H6 116.4(8) 3_776 .
Li1 Li1 H6 112.5(8) 3_776 .
Ru1 Li1 H6 87.3(8) . .
H1 Li1 H6 119.4(11) . .
H4 Li1 H6 121.1(11) . .
O2 Li2 O1 105.1(3) . .
O2 Li2 Al2 103.6(2) . 3_776
O1 Li2 Al2 124.3(3) . 3_776
O2 Li2 Al1 124.7(3) . .
O1 Li2 Al1 105.9(2) . .
Al2 Li2 Al1 95.03(13) 3_776 .
O2 Li2 H5 106.1(12) . .
O1 Li2 H5 106.9(12) . .
Al2 Li2 H5 109.4(12) 3_776 .
Al1 Li2 H5 20.3(12) . .
C17 O1 C20 110.5(7) . .
C17 O1 C171 15.7(8) . .
C20 O1 C171 105.6(5) . .
C17 O1 Li2 124.0(7) . .
C20 O1 Li2 122.4(3) . .
C171 O1 Li2 121.4(5) . .
C21 O2 C24 108.8(3) . .
C21 O2 Li2 120.4(3) . .
C24 O2 Li2 130.4(3) . .
C401 Ru1 C1 64.5(3) . .
C401 Ru1 C301 37.1(3) . .
C1 Ru1 C301 53.7(3) . .
C401 Ru1 C501 37.4(3) . .
C1 Ru1 C501 47.8(3) . .
C301 Ru1 C501 61.7(3) . .
C401 Ru1 C2 52.5(3) . .
C1 Ru1 C2 37.3(2) . .
C301 Ru1 C2 21.2(2) . .
C501 Ru1 C2 63.8(3) . .
C401 Ru1 C5 49.8(3) . .
C1 Ru1 C5 38.19(18) . .
C301 Ru1 C5 66.8(2) . .
C501 Ru1 C5 14.3(2) . .
C2 Ru1 C5 63.09(16) . .
C401 Ru1 C4 16.5(2) . .
C1 Ru1 C4 62.48(16) . .
C301 Ru1 C4 51.0(3) . .
C501 Ru1 C4 23.5(3) . .
C2 Ru1 C4 62.10(17) . .
C5 Ru1 C4 37.44(18) . .
C401 Ru1 C3 20.3(2) . .
C1 Ru1 C3 62.58(17) . .
C301 Ru1 C3 18.5(2) . .
C501 Ru1 C3 53.0(3) . .
C2 Ru1 C3 37.94(19) . .
C5 Ru1 C3 62.32(18) . .
C4 Ru1 C3 36.20(18) . .
C401 Ru1 C201 62.2(3) . .
C1 Ru1 C201 22.7(3) . .
C301 Ru1 C201 37.2(3) . .
C501 Ru1 C201 61.4(3) . .
C2 Ru1 C201 16.9(2) . .
C5 Ru1 C201 56.2(3) . .
C4 Ru1 C201 67.3(3) . .
C3 Ru1 C201 51.9(3) . .
C401 Ru1 C111 62.3(3) . .
C1 Ru1 C111 14.3(2) . .
C301 Ru1 C111 61.5(3) . .
C501 Ru1 C111 37.1(3) . .
C2 Ru1 C111 48.7(3) . .
C5 Ru1 C111 25.3(3) . .
C4 Ru1 C111 55.9(3) . .
C3 Ru1 C111 65.9(3) . .
C201 Ru1 C111 36.2(3) . .
C401 Ru1 Al1 123.4(3) . .
C1 Ru1 Al1 109.66(18) . .
C301 Ru1 Al1 156.0(2) . .
C501 Ru1 Al1 94.3(3) . .
C2 Ru1 Al1 146.94(17) . .
C5 Ru1 Al1 89.45(12) . .
C4 Ru1 Al1 107.62(16) . .
C3 Ru1 Al1 143.70(18) . .
C201 Ru1 Al1 131.2(3) . .
C111 Ru1 Al1 98.7(2) . .
C401 Ru1 Al2 134.8(3) . .
C1 Ru1 Al2 105.02(15) . .
C301 Ru1 Al2 99.7(3) . .
C501 Ru1 Al2 152.3(2) . .
C2 Ru1 Al2 91.44(12) . .
C5 Ru1 Al2 142.45(16) . .
C4 Ru1 Al2 150.50(15) . .
C3 Ru1 Al2 114.55(18) . .
C201 Ru1 Al2 91.2(2) . .
C111 Ru1 Al2 117.2(3) . .
Al1 Ru1 Al2 101.75(3) . .
C401 Ru1 H1 97.7(10) . .
C1 Ru1 H1 143.1(10) . .
C301 Ru1 H1 129.2(10) . .
C501 Ru1 H1 97.9(10) . .
C2 Ru1 H1 149.4(9) . .
C5 Ru1 H1 105.3(10) . .
C4 Ru1 H1 91.1(10) . .
C3 Ru1 H1 111.6(9) . .
C201 Ru1 H1 158.3(10) . .
C111 Ru1 H1 129.0(10) . .
Al1 Ru1 H1 51.4(9) . .
Al2 Ru1 H1 109.7(10) . .
C401 Ru1 H2 157.7(12) . .
C1 Ru1 H2 96.4(11) . .
C301 Ru1 H2 139.6(11) . .
C501 Ru1 H2 121.3(12) . .
C2 Ru1 H2 119.0(10) . .
C5 Ru1 H2 108.2(12) . .
C4 Ru1 H2 144.3(12) . .
C3 Ru1 H2 156.7(11) . .
C201 Ru1 H2 104.9(11) . .
C111 Ru1 H2 96.3(12) . .
Al1 Ru1 H2 49.8(10) . .
Al2 Ru1 H2 58.6(11) . .
H1 Ru1 H2 91.2(13) . .
C401 Ru1 H3 106.5(13) . .
C1 Ru1 H3 134.0(11) . .
C301 Ru1 H3 90.9(12) . .
C501 Ru1 H3 143.7(13) . .
C2 Ru1 H3 99.7(11) . .
C5 Ru1 H3 155.7(13) . .
C4 Ru1 H3 120.5(13) . .
C3 Ru1 H3 93.4(12) . .
C201 Ru1 H3 111.6(11) . .
C111 Ru1 H3 147.7(11) . .
Al1 Ru1 H3 111.6(12) . .
Al2 Ru1 H3 47.4(12) . .
H1 Ru1 H3 80.7(14) . .
H2 Ru1 H3 95.1(17) . .

loop_
_geom_bond_atom_site_label_1
_geom_bond_atom_site_label_2
_geom_bond_distance
_geom_bond_site_symmetry_2
Al2 C14 1.984(3) .
Al2 Ru1 2.5981(8) .
Al2 Li1 2.786(5) .
Al2 Li2 3.210(6) 3_776
Al2 H3 1.93(3) .
Al2 H6 1.56(3) .
Al2 H7 1.54(3) .
Al1 C11 2.004(3) .
Al1 Ru1 2.5947(8) .
Al1 Li1 2.769(5) .
Al1 Li2 3.247(5) .
Al1 H1 2.03(2) .
Al1 H2 1.98(3) .
Al1 H4 1.70(3) .
Al1 H5 1.66(3) .
C1 C2 1.414(8) .
C1 C5 1.450(7) .
C1 C6 1.507(6) .
C1 Ru1 2.203(4) .
C2 C3 1.450(7) .
C2 C7 1.484(6) .
C2 Ru1 2.220(4) .
C3 C4 1.390(7) .
C3 C8 1.510(6) .
C3 Ru1 2.239(4) .
C4 C5 1.433(7) .
C4 C9 1.522(6) .
C4 Ru1 2.236(4) .
C5 C10 1.498(6) .
C5 Ru1 2.229(4) .
C6 H6A 0.98 .
C6 H6B 0.98 .
C6 H6C 0.98 .
C7 H7A 0.98 .
C7 H7B 0.98 .
C7 H7C 0.98 .
C8 H8A 0.98 .
C8 H8B 0.98 .
C8 H8C 0.98 .
C9 H9A 0.98 .
C9 H9B 0.98 .
C9 H9C 0.98 .
C10 H10A 0.98 .
C10 H10B 0.98 .
C10 H10C 0.98 .
C111 C201 1.411(11) .
C111 C501 1.433(11) .
C111 C601 1.525(11) .
C111 Ru1 2.276(9) .
C201 C301 1.431(11) .
C201 C701 1.497(11) .
C201 Ru1 2.267(9) .
C301 C401 1.406(11) .
C301 C801 1.498(10) .
C301 Ru1 2.214(8) .
C401 C501 1.417(11) .
C401 C901 1.513(11) .
C401 Ru1 2.200(9) .
C501 C101 1.508(11) .
C501 Ru1 2.220(10) .
C601 H60A 0.98 .
C601 H60B 0.98 .
C601 H60C 0.98 .
C701 H70A 0.98 .
C701 H70B 0.98 .
C701 H70C 0.98 .
C801 H80A 0.98 .
C801 H80B 0.98 .
C801 H80C 0.98 .
C901 H90A 0.98 .
C901 H90B 0.98 .
C901 H90C 0.98 .
C101 H10D 0.98 .
C101 H10E 0.98 .
C101 H10F 0.98 .
C11 C12 1.491(7) .
C11 C131 1.499(9) .
C11 C121 1.554(9) .
C11 C13 1.573(7) .
C11 H11 1 .
C11 H11A 1 .
C12 H12A 0.98 .
C12 H12B 0.98 .
C12 H12C 0.98 .
C13 H13A 0.98 .
C13 H13B 0.98 .
C13 H13C 0.98 .
C121 H12D 0.98 .
C121 H12E 0.98 .
C121 H12F 0.98 .
C131 H13D 0.98 .
C131 H13E 0.98 .
C131 H13F 0.98 .
C14 C161 1.443(16) .
C14 C15 1.504(6) .
C14 C16 1.556(6) .
C14 C151 1.775(16) .
C14 H14 1 .
C14 H14A 1 .
C15 H15A 0.98 .
C15 H15B 0.98 .
C15 H15C 0.98 .
C16 H16A 0.98 .
C16 H16B 0.98 .
C16 H16C 0.98 .
C151 H15D 0.98 .
C151 H15E 0.98 .
C151 H15F 0.98 .
C161 H16D 0.98 .
C161 H16E 0.98 .
C161 H16F 0.98 .
C17 O1 1.348(14) .
C17 C18 1.37(2) .
C17 H17A 0.99 .
C17 H17B 0.99 .
C18 C19 1.438(15) .
C18 H18A 0.99 .
C18 H18B 0.99 .
C171 C181 1.399(12) .
C171 O1 1.504(10) .
C171 H17C 0.99 .
C171 H17D 0.99 .
C181 C19 1.567(8) .
C181 H18C 0.99 .
C181 H18D 0.99 .
C19 C20 1.491(6) .
C19 H19A 0.99 .
C19 H19B 0.99 .
C19 H19C 0.99 .
C19 H19D 0.99 .
C20 O1 1.416(4) .
C20 H20A 0.99 .
C20 H20B 0.99 .
C21 O2 1.416(4) .
C21 C22 1.433(9) .
C21 C221 1.480(14) .
C21 H21A 0.99 .
C21 H21B 0.99 .
C21 H21C 0.99 .
C21 H21D 0.99 .
C22 C23 1.434(13) .
C22 H22A 0.99 .
C22 H22B 0.99 .
C23 C24 1.495(9) .
C23 H23A 0.99 .
C23 H23B 0.99 .
C221 C231 1.457(15) .
C221 H22C 0.99 .
C221 H22D 0.99 .
C231 C24 1.437(11) .
C231 H23C 0.99 .
C231 H23D 0.99 .
C24 O2 1.428(5) .
C24 H24A 0.99 .
C24 H24B 0.99 .
C24 H24C 0.99 .
C24 H24D 0.99 .
Li1 Ru1 2.826(4) 3_776
Li1 Li1 2.918(9) 3_776
Li1 Ru1 2.942(4) .
Li1 H1 2.29(3) .
Li1 H4 1.84(3) .
Li1 H6 2.09(3) .
Li2 O2 1.912(6) .
Li2 O1 1.941(6) .
Li2 Al2 3.210(6) 3_776
Li2 H5 1.83(3) .
Ru1 H1 1.58(3) .
Ru1 H2 1.63(3) .
Ru1 H3 1.49(3) .
